data_7707802
loop_
_publ_author_name
'Draho\<s, Bohuslav'
'\<Salitro\<s, Ivan'
'C\'isa\<rov\'a, Ivana'
'Herchel, Radovan'

_publ_section_title
;
 A multifunctional magnetic material based on a solid solution of
 Fe(ii)/Co(ii) complexes with a macrocyclic cyclam-based ligand.
;
_journal_issue 32
_journal_name_full 'Dalton transactions (Cambridge, England : 2003)'
_journal_page_first 11147
_journal_page_last 11157
_journal_paper_doi 10.1039/d1dt01534f
_journal_volume 50
_journal_year 2021
_chemical_formula_moiety 'C22 H34 Fe N6, 2(Cl O4), H2 O'
_chemical_formula_sum 'C22 H36 Cl2 Fe N6 O9'
_chemical_formula_weight 655.32
_space_group_crystal_system monoclinic
_space_group_IT_number 14
_space_group_name_Hall '-P 2yn'
_space_group_name_H-M_alt 'P 1 21/n 1'
_atom_sites_solution_hydrogens mixed
_audit_creation_method
;
Olex2 1.3
(compiled 2020.07.31 svn.rc2a77460 for OlexSys, GUI svn.r6226)
;
_audit_update_record
;
2021-01-22 deposited with the CCDC.	2021-07-05 downloaded from the CCDC.
;
_cell_angle_alpha 90
_cell_angle_beta 90.004(4)
_cell_angle_gamma 90
_cell_formula_units_Z 4
_cell_length_a 9.8497(14)
_cell_length_b 14.052(2)
_cell_length_c 19.649(3)
_cell_measurement_reflns_used 9830
_cell_measurement_temperature 120.(2)
_cell_measurement_theta_max 24.5621
_cell_measurement_theta_min 2.3129
_cell_volume 2719.6(7)
_computing_cell_refinement 'SAINT V8.38A (Bruker AXS Inc., 2017)'
_computing_data_collection 'Bruker Instrument Service vV6.2.10'
_computing_data_reduction 'SAINT V8.38A (Bruker AXS Inc., 2017)'
_computing_molecular_graphics 'Olex2 1.3 (Dolomanov et al., 2009)'
_computing_publication_material 'Olex2 1.3 (Dolomanov et al., 2009)'
_computing_structure_refinement 'SHELXL 2014/7 (Sheldrick, 2015)'
_computing_structure_solution 'XM, VERSION 2013/2'
_diffrn_ambient_temperature 120.0
_diffrn_detector_area_resol_mean 10.4167
_diffrn_measured_fraction_theta_full 0.992
_diffrn_measured_fraction_theta_max 0.992
_diffrn_measurement_device_type 'Bruker D8 VENTURE Kappa Duo PHOTON 100 CMOS'
_diffrn_measurement_method '\f and \w scans'
_diffrn_radiation_monochromator 'Quazar Mo multilayer optic'
_diffrn_radiation_type MoK\a
_diffrn_radiation_wavelength 0.71073
_diffrn_reflns_av_R_equivalents 0.0445
_diffrn_reflns_av_unetI/netI 0.0382
_diffrn_reflns_Laue_measured_fraction_full 0.992
_diffrn_reflns_Laue_measured_fraction_max 0.992
_diffrn_reflns_limit_h_max 11
_diffrn_reflns_limit_h_min -11
_diffrn_reflns_limit_k_max 16
_diffrn_reflns_limit_k_min -14
_diffrn_reflns_limit_l_max 22
_diffrn_reflns_limit_l_min -22
_diffrn_reflns_number 21992
_diffrn_reflns_point_group_measured_fraction_full 0.992
_diffrn_reflns_point_group_measured_fraction_max 0.992
_diffrn_reflns_theta_full 24.598
_diffrn_reflns_theta_max 24.598
_diffrn_reflns_theta_min 2.313
_diffrn_source 'I\mS  micro-focus sealed tube'
_exptl_absorpt_coefficient_mu 0.814
_exptl_absorpt_correction_T_max 0.89
_exptl_absorpt_correction_T_min 0.73
_exptl_absorpt_correction_type multi-scan
_exptl_absorpt_process_details
;
SADABS-2016/2 - Bruker AXS area detector scaling and absorption correction
;
_exptl_crystal_colour yellow
_exptl_crystal_colour_primary yellow
_exptl_crystal_density_diffrn 1.601
_exptl_crystal_density_method 'not measured'
_exptl_crystal_description bar
_exptl_crystal_F_000 1368
_exptl_crystal_size_max 0.3
_exptl_crystal_size_mid 0.17
_exptl_crystal_size_min 0.152
_refine_diff_density_max 0.716
_refine_diff_density_min -0.653
_refine_diff_density_rms 0.110
_refine_ls_extinction_coef 0.0041(5)
_refine_ls_extinction_expression Fc^*^=kFc[1+0.001xFc^2^\l^3^/sin(2\q)]^-1/4^
_refine_ls_extinction_method 'SHELXL-2014/7 (Sheldrick 2014'
_refine_ls_goodness_of_fit_ref 1.228
_refine_ls_hydrogen_treatment constr
_refine_ls_matrix_type full
_refine_ls_number_parameters 385
_refine_ls_number_reflns 4499
_refine_ls_number_restraints 71
_refine_ls_restrained_S_all 1.230
_refine_ls_R_factor_all 0.0783
_refine_ls_R_factor_gt 0.0696
_refine_ls_shift/su_max 0.000
_refine_ls_shift/su_mean 0.000
_refine_ls_structure_factor_coef Fsqd
_refine_ls_weighting_details 'w=1/[\s^2^(Fo^2^)+16.4584P] where P=(Fo^2^+2Fc^2^)/3'
_refine_ls_weighting_scheme calc
_refine_ls_wR_factor_gt 0.1497
_refine_ls_wR_factor_ref 0.1547
_reflns_Friedel_coverage 0.000
_reflns_number_gt 4150
_reflns_number_total 4499
_reflns_threshold_expression 'I > 2\s(I)'
_cod_data_source_file d1dt01534f2.cif
_cod_data_source_block 01
_cod_depositor_comments
;
The following automatic conversions were performed:

data item '_exptl_absorpt_correction_type' value 'Multi-Scan' was
changed to 'multi-scan' in accordance with the
/home/data/users/saulius/crontab/automatic-downloads/rss-feeds/RSC/lib/dictionaries/cif_core.dic
dictionary named 'cif_core.dic' version 2.4.2 last updated on
2011-04-26.

Automatic conversion script
Id: cif_fix_values 7556 2019-12-06 15:28:31Z antanas 

 Adding full bibliography for 7707802--7707805.cif.
;
_cod_original_cell_volume 2719.5(7)
_cod_database_code 7707802
_shelx_shelxl_version_number 2014/7
_shelx_space_group_comment
;
The symmetry employed for this shelxl refinement is uniquely defined
by the following loop, which should always be used as a source of
symmetry information in preference to the above space-group names.
They are only intended as comments.
;
_shelx_estimated_absorpt_t_max 0.886
_shelx_estimated_absorpt_t_min 0.792
_olex2_refinement_description
;
1. Twinned data refinement
 Scales: 0.504(2)
 0.496(2)
2. Fixed Uiso
 At 1.2 times of:
  All C(H) groups, All C(H,H) groups, All N(H) groups, All O(H,H) groups
3. Restrained distances
 O9-H9D
 0.96 with sigma of 0.001
 Cl2-O5 \\sim Cl2A-O5A
 with sigma of 0.02
 Cl2-O6 \\sim Cl2A-O6A
 with sigma of 0.02
 Cl2-O8 \\sim Cl2A-O8A
 with sigma of 0.02
 Cl2-O7 \\sim Cl2A-O7A
 with sigma of 0.02
 O6-O7 \\sim O6A-O7A
 with sigma of 0.04
 O8-O7 \\sim O8A-O7A
 with sigma of 0.04
 O5-O7 \\sim O5A-O7A
 with sigma of 0.04
 O6-O8 \\sim O6A-O8A
 with sigma of 0.04
 O5-O6 \\sim O5A-O6A
 with sigma of 0.04
 O5-O8 \\sim O5A-O8A
 with sigma of 0.04
4. Uiso/Uaniso restraints and constraints
Uanis(O7) = Uanis(O8)
Uanis(O6A) = Uanis(O6) = Uanis(O5A) = Uanis(O5)
5. Rigid body (RIGU) restrains
 Cl2A, O5A, O6A, O8A, O7A
 with sigma for 1-2 distances of 0.004 and sigma for 1-3 distances of 0.004
 O5, O8, O6, O7, Cl2
 with sigma for 1-2 distances of 0.004 and sigma for 1-3 distances of 0.004
6. Others
 Sof(O7A)=Sof(Cl2A)=Sof(O6A)=Sof(O5A)=Sof(O8A)=1-FVAR(1)
 Sof(Cl2)=Sof(O5)=Sof(O6)=Sof(O8)=Sof(O7)=FVAR(1)
7.a Riding coordinates:
 O9(H9C,H9D)
7.b Ternary CH refined with riding coordinates:
 N2(H2), N4(H4)
7.c Secondary CH2 refined with riding coordinates:
 C4(H4A,H4B), C3(H3A,H3B), C5(H5A,H5B), C1(H1A,H1B), C8(H8A,H8B), C2(H2A,H2B),
 C7(H7A,H7B), C11(H11A,H11B), C9(H9A,H9B), C10(H10A,H10B), C6(H6A,H6B),
 C17(H17A,H17B)
7.d Aromatic/amide H refined with riding coordinates:
 C21(H21), C22(H22), C14(H14), C20(H20), C13(H13), C15(H15), C16(H16), C19(H19)
;
_olex2_submission_special_instructions 'No special instructions were received'

loop_
_space_group_symop_operation_xyz
'x, y, z'
'-x+1/2, y+1/2, -z+1/2'
'-x, -y, -z'
'x-1/2, -y-1/2, z-1/2'

loop_
_atom_site_label
_atom_site_type_symbol
_atom_site_fract_x
_atom_site_fract_y
_atom_site_fract_z
_atom_site_U_iso_or_equiv
_atom_site_adp_type
_atom_site_occupancy
_atom_site_site_symmetry_order
_atom_site_calc_flag
_atom_site_refinement_flags_posn
_atom_site_refinement_flags_adp
_atom_site_refinement_flags_occupancy
_atom_site_disorder_assembly
_atom_site_disorder_group
O9 O 0.6330(10) 0.8442(10) 0.2985(5) 0.129(5) Uani 1 1 d D . . . .
H9C H 0.6307 0.8863 0.3349 0.155 Uiso 1 1 d R U . . .
H9D H 0.6280 0.7775 0.3092 0.155 Uiso 1 1 d DR U . . .
Fe01 Fe 0.22823(11) 0.76823(6) 0.14426(5) 0.0224(3) Uani 1 1 d . . . . .
N1 N 0.4439(7) 0.7649(5) 0.1259(4) 0.0316(16) Uani 1 1 d . . . . .
Cl2 Cl 0.2357(9) 0.5085(7) -0.0376(5) 0.0345(18) Uani 0.618(16) 1 d D U P A 1
N2 N 0.2250(7) 0.7451(4) 0.0391(3) 0.0297(14) Uani 1 1 d . . . . .
H2 H 0.2208 0.6745 0.0329 0.036 Uiso 1 1 calc R U . . .
Cl1 Cl -0.2154(2) 1.07921(14) 0.16365(10) 0.0431(5) Uani 1 1 d . . . . .
N3 N 0.0109(6) 0.7543(4) 0.1527(4) 0.0291(15) Uani 1 1 d . . . . .
O4 O -0.2508(14) 1.0202(6) 0.2209(4) 0.105(3) Uani 1 1 d . . . . .
N5 N 0.2567(6) 0.9101(4) 0.1242(3) 0.0248(13) Uani 1 1 d . . . . .
C12 C 0.3869(8) 0.9369(6) 0.1180(4) 0.0305(18) Uani 1 1 d . . . . .
N4 N 0.2242(6) 0.6237(4) 0.1703(3) 0.0254(12) Uani 1 1 d . . . . .
H4 H 0.2237 0.5865 0.1269 0.030 Uiso 1 1 calc R U . . .
N6 N 0.2061(7) 0.8028(4) 0.2454(3) 0.0322(16) Uani 1 1 d . . . . .
O2 O -0.2183(8) 1.0240(4) 0.1016(3) 0.0557(18) Uani 1 1 d . . . . .
C21 C 0.2710(11) 0.8478(5) 0.3585(4) 0.043(2) Uani 1 1 d . . . . .
H21 H 0.3419 0.8587 0.3903 0.051 Uiso 1 1 calc R U . . .
O3 O -0.0826(7) 1.1228(7) 0.1699(4) 0.087(3) Uani 1 1 d . . . . .
O1 O -0.3168(6) 1.1534(4) 0.1613(3) 0.0525(18) Uani 1 1 d . . . . .
O5 O 0.2018(15) 0.5306(9) 0.0330(6) 0.0389(15) Uani 0.618(16) 1 d D U P A 1
C22 C 0.3054(9) 0.8181(5) 0.2903(4) 0.038(2) Uani 1 1 d . . . . .
H22 H 0.3976 0.8095 0.2775 0.046 Uiso 1 1 calc R U . . .
O6 O 0.2677(18) 0.4101(7) -0.0419(5) 0.0389(15) Uani 0.618(16) 1 d D U P A 1
C4 C -0.0275(8) 0.7474(6) 0.0262(5) 0.039(2) Uani 1 1 d . . . . .
H4A H -0.0232 0.6771 0.0280 0.046 Uiso 1 1 calc R U . . .
H4B H -0.0968 0.7645 -0.0081 0.046 Uiso 1 1 calc R U . . .
O8 O 0.3532(12) 0.5675(8) -0.0564(6) 0.051(3) Uani 0.618(16) 1 d D U P A 1
O7 O 0.1251(12) 0.5344(8) -0.0808(6) 0.051(3) Uani 0.618(16) 1 d D U P A 1
C3 C 0.1094(9) 0.7837(7) 0.0010(4) 0.037(2) Uani 1 1 d . . . . .
H3A H 0.1197 0.7668 -0.0476 0.045 Uiso 1 1 calc R U . . .
H3B H 0.1108 0.8540 0.0045 0.045 Uiso 1 1 calc R U . . .
C5 C -0.0773(8) 0.7830(6) 0.0959(5) 0.041(2) Uani 1 1 d . . . . .
H5A H -0.0830 0.8533 0.0948 0.050 Uiso 1 1 calc R U . . .
H5B H -0.1699 0.7581 0.1040 0.050 Uiso 1 1 calc R U . . .
C1 C 0.4654(9) 0.7372(6) 0.0519(4) 0.036(2) Uani 1 1 d . . . . .
H1A H 0.5539 0.7620 0.0361 0.043 Uiso 1 1 calc R U . . .
H1B H 0.4673 0.6670 0.0480 0.043 Uiso 1 1 calc R U . . .
C8 C 0.3387(8) 0.5895(5) 0.2110(4) 0.0293(18) Uani 1 1 d . . . . .
H8A H 0.3238 0.5218 0.2230 0.035 Uiso 1 1 calc R U . . .
H8B H 0.3438 0.6264 0.2539 0.035 Uiso 1 1 calc R U . . .
C2 C 0.3555(8) 0.7757(6) 0.0082(4) 0.0316(19) Uani 1 1 d . . . . .
H2A H 0.3637 0.7505 -0.0387 0.038 Uiso 1 1 calc R U . . .
H2B H 0.3606 0.8460 0.0064 0.038 Uiso 1 1 calc R U . . .
C14 C 0.3297(11) 1.0952(6) 0.0890(5) 0.047(2) Uani 1 1 d . . . . .
H14 H 0.3543 1.1579 0.0757 0.057 Uiso 1 1 calc R U . . .
C7 C 0.0913(8) 0.6041(6) 0.2062(4) 0.033(2) Uani 1 1 d . . . . .
H7A H 0.0756 0.5347 0.2097 0.040 Uiso 1 1 calc R U . . .
H7B H 0.0928 0.6313 0.2527 0.040 Uiso 1 1 calc R U . . .
C20 C 0.1407(10) 0.8606(5) 0.3784(4) 0.040(2) Uani 1 1 d . . . . .
H20 H 0.1210 0.8807 0.4235 0.048 Uiso 1 1 calc R U . . .
C11 C 0.4940(9) 0.8637(6) 0.1350(4) 0.039(2) Uani 1 1 d . . . . .
H11A H 0.5740 0.8738 0.1054 0.047 Uiso 1 1 calc R U . . .
H11B H 0.5233 0.8726 0.1828 0.047 Uiso 1 1 calc R U . . .
C13 C 0.4266(10) 1.0291(6) 0.0998(5) 0.041(2) Uani 1 1 d . . . . .
H13 H 0.5200 1.0448 0.0952 0.049 Uiso 1 1 calc R U . . .
C9 C 0.4735(9) 0.5992(6) 0.1722(4) 0.038(2) Uani 1 1 d . . . . .
H9A H 0.5427 0.5593 0.1951 0.045 Uiso 1 1 calc R U . . .
H9B H 0.4610 0.5737 0.1257 0.045 Uiso 1 1 calc R U . . .
C10 C 0.5268(8) 0.6989(6) 0.1670(4) 0.0349(19) Uani 1 1 d . . . . .
H10A H 0.5350 0.7253 0.2135 0.042 Uiso 1 1 calc R U . . .
H10B H 0.6192 0.6965 0.1472 0.042 Uiso 1 1 calc R U . . .
C15 C 0.1925(10) 1.0712(6) 0.0975(5) 0.045(2) Uani 1 1 d . . . . .
H15 H 0.1229 1.1174 0.0918 0.054 Uiso 1 1 calc R U . . .
C6 C -0.0172(7) 0.6492(6) 0.1653(4) 0.0338(19) Uani 1 1 d . . . . .
H6A H -0.1050 0.6424 0.1893 0.041 Uiso 1 1 calc R U . . .
H6B H -0.0248 0.6159 0.1210 0.041 Uiso 1 1 calc R U . . .
C16 C 0.1617(9) 0.9772(6) 0.1145(4) 0.039(2) Uani 1 1 d . . . . .
H16 H 0.0690 0.9599 0.1194 0.047 Uiso 1 1 calc R U . . .
C19 C 0.0384(10) 0.8445(6) 0.3338(4) 0.042(2) Uani 1 1 d . . . . .
H19 H -0.0539 0.8515 0.3469 0.050 Uiso 1 1 calc R U . . .
C17 C -0.0352(9) 0.8078(7) 0.2150(5) 0.044(2) Uani 1 1 d . . . . .
H17A H -0.0661 0.8720 0.2014 0.052 Uiso 1 1 calc R U . . .
H17B H -0.1134 0.7741 0.2356 0.052 Uiso 1 1 calc R U . . .
C18 C 0.0742(8) 0.8170(5) 0.2666(4) 0.0323(19) Uani 1 1 d . . . . .
O7A O 0.209(3) 0.5711(15) -0.0868(9) 0.083(6) Uani 0.382(16) 1 d D U P A 2
Cl2A Cl 0.2581(16) 0.5091(11) -0.0354(8) 0.037(3) Uani 0.382(16) 1 d D U P A 2
O6A O 0.262(3) 0.4124(11) -0.0581(9) 0.0389(15) Uani 0.382(16) 1 d D U P A 2
O5A O 0.177(2) 0.5190(15) 0.0260(10) 0.0389(15) Uani 0.382(16) 1 d D U P A 2
O8A O 0.4050(19) 0.5301(15) -0.0258(12) 0.067(6) Uani 0.382(16) 1 d D U P A 2

loop_
_atom_site_aniso_label
_atom_site_aniso_U_11
_atom_site_aniso_U_22
_atom_site_aniso_U_33
_atom_site_aniso_U_23
_atom_site_aniso_U_13
_atom_site_aniso_U_12
O9 0.077(6) 0.205(13) 0.106(8) -0.074(8) -0.029(6) -0.017(7)
Fe01 0.0274(5) 0.0138(4) 0.0260(5) -0.0004(4) -0.0042(5) -0.0003(4)
N1 0.029(4) 0.026(3) 0.040(4) -0.003(3) -0.011(3) -0.005(3)
Cl2 0.046(3) 0.023(3) 0.035(3) -0.007(2) -0.001(2) -0.010(2)
N2 0.042(4) 0.019(3) 0.027(3) -0.001(2) -0.005(3) -0.005(3)
Cl1 0.0489(12) 0.0416(11) 0.0387(11) 0.0055(9) -0.0042(10) 0.0115(10)
N3 0.028(3) 0.020(3) 0.040(4) -0.006(3) -0.011(3) 0.001(3)
O4 0.167(10) 0.078(6) 0.070(5) 0.045(4) 0.010(7) 0.009(8)
N5 0.017(3) 0.028(3) 0.029(3) 0.003(2) -0.005(2) 0.008(3)
C12 0.036(5) 0.028(4) 0.028(4) -0.003(3) -0.005(3) 0.002(4)
N4 0.028(3) 0.022(3) 0.027(3) -0.001(2) -0.002(3) -0.003(3)
N6 0.042(4) 0.014(3) 0.041(4) 0.003(3) -0.015(3) -0.002(3)
O2 0.073(5) 0.039(3) 0.054(4) -0.015(3) -0.002(4) 0.005(4)
C21 0.075(6) 0.018(3) 0.034(4) -0.004(4) -0.011(5) -0.006(5)
O3 0.038(4) 0.151(9) 0.073(5) -0.030(6) -0.007(4) -0.011(5)
O1 0.052(4) 0.046(3) 0.060(4) -0.015(3) -0.021(3) 0.021(3)
O5 0.064(3) 0.025(2) 0.027(3) -0.0107(19) -0.005(3) -0.004(2)
C22 0.045(6) 0.021(4) 0.048(5) 0.008(4) -0.012(4) 0.000(4)
O6 0.064(3) 0.025(2) 0.027(3) -0.0107(19) -0.005(3) -0.004(2)
C4 0.036(5) 0.036(5) 0.044(5) 0.005(4) -0.017(4) -0.007(4)
O8 0.058(4) 0.040(4) 0.054(5) 0.005(3) -0.013(3) -0.014(3)
O7 0.058(4) 0.040(4) 0.054(5) 0.005(3) -0.013(3) -0.014(3)
C3 0.041(5) 0.033(5) 0.037(5) 0.003(4) -0.011(4) -0.001(4)
C5 0.032(5) 0.035(5) 0.057(6) 0.006(4) -0.015(4) -0.002(4)
C1 0.036(5) 0.033(5) 0.038(5) -0.008(4) -0.009(4) -0.001(4)
C8 0.038(4) 0.020(4) 0.030(4) 0.002(3) -0.010(3) -0.001(3)
C2 0.047(5) 0.024(4) 0.024(4) -0.001(4) -0.008(4) 0.003(4)
C14 0.080(7) 0.023(4) 0.040(5) 0.004(4) -0.010(5) -0.005(4)
C7 0.045(5) 0.022(4) 0.034(5) 0.002(4) -0.003(4) -0.003(4)
C20 0.068(7) 0.016(4) 0.035(5) 0.003(3) -0.009(4) 0.003(4)
C11 0.041(5) 0.033(5) 0.042(5) -0.002(4) -0.011(4) -0.016(4)
C13 0.053(6) 0.024(4) 0.045(5) 0.006(4) -0.007(4) -0.012(4)
C9 0.046(5) 0.033(5) 0.034(5) 0.001(4) -0.014(4) 0.008(4)
C10 0.035(4) 0.037(4) 0.032(4) -0.010(4) -0.006(4) 0.006(4)
C15 0.059(7) 0.034(5) 0.041(5) 0.012(4) -0.010(4) 0.025(4)
C6 0.022(4) 0.032(4) 0.047(5) -0.002(4) -0.006(4) -0.010(3)
C16 0.040(5) 0.036(5) 0.041(5) 0.011(4) 0.003(4) 0.018(4)
C19 0.062(6) 0.027(4) 0.036(5) -0.001(4) -0.003(4) 0.002(4)
C17 0.045(5) 0.044(5) 0.042(5) 0.001(4) -0.002(4) -0.004(4)
C18 0.037(5) 0.019(4) 0.041(5) 0.002(4) -0.005(4) 0.001(3)
O7A 0.128(15) 0.071(10) 0.050(8) 0.025(7) 0.001(8) 0.023(9)
Cl2A 0.067(6) 0.022(5) 0.021(4) -0.003(3) 0.002(4) -0.002(4)
O6A 0.064(3) 0.025(2) 0.027(3) -0.0107(19) -0.005(3) -0.004(2)
O5A 0.064(3) 0.025(2) 0.027(3) -0.0107(19) -0.005(3) -0.004(2)
O8A 0.076(7) 0.050(10) 0.076(12) -0.014(9) -0.003(6) -0.012(6)

loop_
_atom_type_symbol
_atom_type_description
_atom_type_scat_dispersion_real
_atom_type_scat_dispersion_imag
_atom_type_scat_source
C C 0.0033 0.0016 'International Tables Vol C Tables 4.2.6.8 and 6.1.1.4'
H H 0.0000 0.0000 'International Tables Vol C Tables 4.2.6.8 and 6.1.1.4'
Cl Cl 0.1484 0.1585 'International Tables Vol C Tables 4.2.6.8 and 6.1.1.4'
Fe Fe 0.3463 0.8444 'International Tables Vol C Tables 4.2.6.8 and 6.1.1.4'
N N 0.0061 0.0033 'International Tables Vol C Tables 4.2.6.8 and 6.1.1.4'
O O 0.0106 0.0060 'International Tables Vol C Tables 4.2.6.8 and 6.1.1.4'

loop_
_geom_angle_atom_site_label_1
_geom_angle_atom_site_label_2
_geom_angle_atom_site_label_3
_geom_angle
_geom_angle_site_symmetry_1
_geom_angle_site_symmetry_3
_geom_angle_publ_flag
H9C O9 H9D 116.8 . . ?
N1 Fe01 N3 171.7(2) . . ?
N2 Fe01 N1 81.2(3) . . ?
N2 Fe01 N3 92.7(3) . . ?
N2 Fe01 N4 95.2(2) . . ?
N5 Fe01 N1 81.6(2) . . ?
N5 Fe01 N2 87.9(2) . . ?
N5 Fe01 N3 103.8(2) . . ?
N5 Fe01 N4 172.6(2) . . ?
N5 Fe01 N6 88.3(2) . . ?
N4 Fe01 N1 92.2(3) . . ?
N4 Fe01 N3 82.8(2) . . ?
N6 Fe01 N1 105.7(3) . . ?
N6 Fe01 N2 171.5(3) . . ?
N6 Fe01 N3 80.9(3) . . ?
N6 Fe01 N4 89.5(2) . . ?
C1 N1 Fe01 107.6(4) . . ?
C11 N1 Fe01 106.7(5) . . ?
C11 N1 C1 108.0(7) . . ?
C10 N1 Fe01 117.9(5) . . ?
C10 N1 C1 106.6(6) . . ?
C10 N1 C11 109.8(6) . . ?
O5 Cl2 O8 107.4(9) . . ?
O6 Cl2 O5 108.4(8) . . ?
O6 Cl2 O8 111.0(10) . . ?
O6 Cl2 O7 112.4(9) . . ?
O7 Cl2 O5 109.7(9) . . ?
O7 Cl2 O8 107.9(9) . . ?
Fe01 N2 H2 105.9 . . ?
C3 N2 Fe01 117.3(5) . . ?
C3 N2 H2 105.9 . . ?
C3 N2 C2 110.9(5) . . ?
C2 N2 Fe01 110.2(4) . . ?
C2 N2 H2 105.9 . . ?
O4 Cl1 O2 110.2(4) . . ?
O4 Cl1 O3 113.3(6) . . ?
O4 Cl1 O1 105.9(6) . . ?
O2 Cl1 O3 108.4(5) . . ?
O1 Cl1 O2 110.3(4) . . ?
O1 Cl1 O3 108.8(5) . . ?
C5 N3 Fe01 120.2(6) . . ?
C5 N3 C6 106.4(6) . . ?
C5 N3 C17 107.5(6) . . ?
C6 N3 Fe01 106.4(4) . . ?
C17 N3 Fe01 108.4(5) . . ?
C17 N3 C6 107.3(7) . . ?
C12 N5 Fe01 114.9(5) . . ?
C12 N5 C16 117.1(7) . . ?
C16 N5 Fe01 128.0(5) . . ?
N5 C12 C11 117.1(7) . . ?
N5 C12 C13 123.4(7) . . ?
C13 C12 C11 119.4(8) . . ?
Fe01 N4 H4 107.4 . . ?
C8 N4 Fe01 115.9(4) . . ?
C8 N4 H4 107.4 . . ?
C8 N4 C7 110.6(5) . . ?
C7 N4 Fe01 107.9(4) . . ?
C7 N4 H4 107.4 . . ?
C22 N6 Fe01 126.7(6) . . ?
C22 N6 C18 117.9(7) . . ?
C18 N6 Fe01 115.2(5) . . ?
C22 C21 H21 119.0 . . ?
C20 C21 H21 119.0 . . ?
C20 C21 C22 122.0(9) . . ?
N6 C22 C21 119.2(8) . . ?
N6 C22 H22 120.4 . . ?
C21 C22 H22 120.4 . . ?
H4A C4 H4B 107.2 . . ?
C3 C4 H4A 107.9 . . ?
C3 C4 H4B 107.9 . . ?
C3 C4 C5 117.5(7) . . ?
C5 C4 H4A 107.9 . . ?
C5 C4 H4B 107.9 . . ?
N2 C3 C4 113.4(7) . . ?
N2 C3 H3A 108.9 . . ?
N2 C3 H3B 108.9 . . ?
C4 C3 H3A 108.9 . . ?
C4 C3 H3B 108.9 . . ?
H3A C3 H3B 107.7 . . ?
N3 C5 C4 113.4(7) . . ?
N3 C5 H5A 108.9 . . ?
N3 C5 H5B 108.9 . . ?
C4 C5 H5A 108.9 . . ?
C4 C5 H5B 108.9 . . ?
H5A C5 H5B 107.7 . . ?
N1 C1 H1A 109.4 . . ?
N1 C1 H1B 109.4 . . ?
H1A C1 H1B 108.0 . . ?
C2 C1 N1 111.0(7) . . ?
C2 C1 H1A 109.4 . . ?
C2 C1 H1B 109.4 . . ?
N4 C8 H8A 109.3 . . ?
N4 C8 H8B 109.3 . . ?
N4 C8 C9 111.4(6) . . ?
H8A C8 H8B 108.0 . . ?
C9 C8 H8A 109.3 . . ?
C9 C8 H8B 109.3 . . ?
N2 C2 H2A 110.4 . . ?
N2 C2 H2B 110.4 . . ?
C1 C2 N2 106.8(6) . . ?
C1 C2 H2A 110.4 . . ?
C1 C2 H2B 110.4 . . ?
H2A C2 H2B 108.6 . . ?
C13 C14 H14 120.1 . . ?
C13 C14 C15 119.9(9) . . ?
C15 C14 H14 120.1 . . ?
N4 C7 H7A 110.3 . . ?
N4 C7 H7B 110.3 . . ?
H7A C7 H7B 108.6 . . ?
C6 C7 N4 107.1(7) . . ?
C6 C7 H7A 110.3 . . ?
C6 C7 H7B 110.3 . . ?
C21 C20 H20 120.2 . . ?
C21 C20 C19 119.7(9) . . ?
C19 C20 H20 120.2 . . ?
N1 C11 C12 112.3(6) . . ?
N1 C11 H11A 109.2 . . ?
N1 C11 H11B 109.2 . . ?
C12 C11 H11A 109.2 . . ?
C12 C11 H11B 109.2 . . ?
H11A C11 H11B 107.9 . . ?
C12 C13 H13 120.7 . . ?
C14 C13 C12 118.7(9) . . ?
C14 C13 H13 120.7 . . ?
C8 C9 H9A 108.6 . . ?
C8 C9 H9B 108.6 . . ?
H9A C9 H9B 107.6 . . ?
C10 C9 C8 114.7(7) . . ?
C10 C9 H9A 108.6 . . ?
C10 C9 H9B 108.6 . . ?
N1 C10 C9 115.5(7) . . ?
N1 C10 H10A 108.4 . . ?
N1 C10 H10B 108.4 . . ?
C9 C10 H10A 108.4 . . ?
C9 C10 H10B 108.4 . . ?
H10A C10 H10B 107.5 . . ?
C14 C15 H15 121.2 . . ?
C16 C15 C14 117.7(8) . . ?
C16 C15 H15 121.2 . . ?
N3 C6 H6A 109.3 . . ?
N3 C6 H6B 109.3 . . ?
C7 C6 N3 111.8(6) . . ?
C7 C6 H6A 109.3 . . ?
C7 C6 H6B 109.3 . . ?
H6A C6 H6B 107.9 . . ?
N5 C16 C15 123.2(8) . . ?
N5 C16 H16 118.4 . . ?
C15 C16 H16 118.4 . . ?
C20 C19 H19 121.2 . . ?
C20 C19 C18 117.6(9) . . ?
C18 C19 H19 121.2 . . ?
N3 C17 H17A 109.1 . . ?
N3 C17 H17B 109.1 . . ?
H17A C17 H17B 107.9 . . ?
C18 C17 N3 112.3(7) . . ?
C18 C17 H17A 109.1 . . ?
C18 C17 H17B 109.1 . . ?
N6 C18 C19 123.6(8) . . ?
N6 C18 C17 117.7(8) . . ?
C19 C18 C17 118.6(8) . . ?
O7A Cl2A O6A 111.8(14) . . ?
O7A Cl2A O5A 110.2(15) . . ?
O7A Cl2A O8A 107.4(16) . . ?
O6A Cl2A O5A 111.3(13) . . ?
O6A Cl2A O8A 101.8(14) . . ?
O5A Cl2A O8A 114.1(15) . . ?

loop_
_geom_bond_atom_site_label_1
_geom_bond_atom_site_label_2
_geom_bond_distance
_geom_bond_site_symmetry_2
_geom_bond_publ_flag
O9 H9C 0.9285 . ?
O9 H9D 0.9623 . ?
Fe01 N1 2.156(7) . ?
Fe01 N2 2.092(6) . ?
Fe01 N3 2.156(6) . ?
Fe01 N5 2.051(6) . ?
Fe01 N4 2.095(5) . ?
Fe01 N6 2.058(7) . ?
N1 C1 1.520(10) . ?
N1 C11 1.485(10) . ?
N1 C10 1.475(10) . ?
Cl2 O5 1.460(10) . ?
Cl2 O6 1.421(9) . ?
Cl2 O8 1.472(12) . ?
Cl2 O7 1.428(11) . ?
N2 H2 1.0000 . ?
N2 C3 1.466(10) . ?
N2 C2 1.485(10) . ?
Cl1 O4 1.440(7) . ?
Cl1 O2 1.445(6) . ?
Cl1 O3 1.450(7) . ?
Cl1 O1 1.444(6) . ?
N3 C5 1.472(10) . ?
N3 C6 1.522(9) . ?
N3 C17 1.507(11) . ?
N5 C12 1.342(10) . ?
N5 C16 1.343(10) . ?
C12 C11 1.510(11) . ?
C12 C13 1.399(11) . ?
N4 H4 1.0000 . ?
N4 C8 1.464(9) . ?
N4 C7 1.512(10) . ?
N6 C22 1.334(10) . ?
N6 C18 1.378(11) . ?
C21 H21 0.9500 . ?
C21 C22 1.445(12) . ?
C21 C20 1.354(14) . ?
C22 H22 0.9500 . ?
C4 H4A 0.9900 . ?
C4 H4B 0.9900 . ?
C4 C3 1.524(12) . ?
C4 C5 1.537(13) . ?
C3 H3A 0.9900 . ?
C3 H3B 0.9900 . ?
C5 H5A 0.9900 . ?
C5 H5B 0.9900 . ?
C1 H1A 0.9900 . ?
C1 H1B 0.9900 . ?
C1 C2 1.484(11) . ?
C8 H8A 0.9900 . ?
C8 H8B 0.9900 . ?
C8 C9 1.538(12) . ?
C2 H2A 0.9900 . ?
C2 H2B 0.9900 . ?
C14 H14 0.9500 . ?
C14 C13 1.349(13) . ?
C14 C15 1.402(14) . ?
C7 H7A 0.9900 . ?
C7 H7B 0.9900 . ?
C7 C6 1.480(11) . ?
C20 H20 0.9500 . ?
C20 C19 1.355(12) . ?
C11 H11A 0.9900 . ?
C11 H11B 0.9900 . ?
C13 H13 0.9500 . ?
C9 H9A 0.9900 . ?
C9 H9B 0.9900 . ?
C9 C10 1.500(12) . ?
C10 H10A 0.9900 . ?
C10 H10B 0.9900 . ?
C15 H15 0.9500 . ?
C15 C16 1.396(12) . ?
C6 H6A 0.9900 . ?
C6 H6B 0.9900 . ?
C16 H16 0.9500 . ?
C19 H19 0.9500 . ?
C19 C18 1.420(12) . ?
C17 H17A 0.9900 . ?
C17 H17B 0.9900 . ?
C17 C18 1.485(12) . ?
O7A Cl2A 1.418(15) . ?
Cl2A O6A 1.430(13) . ?
Cl2A O5A 1.453(13) . ?
Cl2A O8A 1.488(16) . ?

loop_
_geom_torsion_atom_site_label_1
_geom_torsion_atom_site_label_2
_geom_torsion_atom_site_label_3
_geom_torsion_atom_site_label_4
_geom_torsion
_geom_torsion_site_symmetry_1
_geom_torsion_site_symmetry_2
_geom_torsion_site_symmetry_3
_geom_torsion_site_symmetry_4
_geom_torsion_publ_flag
Fe01 N1 C1 C2 33.9(8) . . . . ?
Fe01 N1 C11 C12 -29.1(8) . . . . ?
Fe01 N1 C10 C9 47.7(9) . . . . ?
Fe01 N2 C3 C4 -57.6(8) . . . . ?
Fe01 N2 C2 C1 45.8(7) . . . . ?
Fe01 N3 C5 C4 45.5(8) . . . . ?
Fe01 N3 C6 C7 33.7(8) . . . . ?
Fe01 N3 C17 C18 -24.9(8) . . . . ?
Fe01 N5 C12 C11 -7.4(9) . . . . ?
Fe01 N5 C12 C13 175.6(7) . . . . ?
Fe01 N5 C16 C15 -176.5(7) . . . . ?
Fe01 N4 C8 C9 -62.8(7) . . . . ?
Fe01 N4 C7 C6 46.7(7) . . . . ?
Fe01 N6 C22 C21 176.1(5) . . . . ?
Fe01 N6 C18 C19 -177.7(6) . . . . ?
Fe01 N6 C18 C17 -1.1(9) . . . . ?
N1 C1 C2 N2 -52.8(8) . . . . ?
N3 C17 C18 N6 18.3(10) . . . . ?
N3 C17 C18 C19 -165.0(7) . . . . ?
N5 C12 C11 N1 25.8(10) . . . . ?
N5 C12 C13 C14 1.2(13) . . . . ?
C12 N5 C16 C15 1.1(12) . . . . ?
N4 C8 C9 C10 74.4(8) . . . . ?
N4 C7 C6 N3 -54.2(9) . . . . ?
C21 C20 C19 C18 -1.6(12) . . . . ?
C22 N6 C18 C19 -1.6(11) . . . . ?
C22 N6 C18 C17 175.0(7) . . . . ?
C22 C21 C20 C19 0.6(12) . . . . ?
C3 N2 C2 C1 177.3(7) . . . . ?
C3 C4 C5 N3 -63.1(10) . . . . ?
C5 N3 C6 C7 163.0(7) . . . . ?
C5 N3 C17 C18 -156.4(7) . . . . ?
C5 C4 C3 N2 70.7(10) . . . . ?
C1 N1 C11 C12 86.3(8) . . . . ?
C1 N1 C10 C9 -73.3(9) . . . . ?
C8 N4 C7 C6 174.5(6) . . . . ?
C8 C9 C10 N1 -66.2(10) . . . . ?
C2 N2 C3 C4 174.7(7) . . . . ?
C14 C15 C16 N5 1.3(15) . . . . ?
C7 N4 C8 C9 174.0(6) . . . . ?
C20 C21 C22 N6 0.1(11) . . . . ?
C20 C19 C18 N6 2.2(12) . . . . ?
C20 C19 C18 C17 -174.4(7) . . . . ?
C11 N1 C1 C2 -80.9(8) . . . . ?
C11 N1 C10 C9 170.0(7) . . . . ?
C11 C12 C13 C14 -175.8(8) . . . . ?
C13 C12 C11 N1 -157.0(8) . . . . ?
C13 C14 C15 C16 -2.5(16) . . . . ?
C10 N1 C1 C2 161.2(7) . . . . ?
C10 N1 C11 C12 -157.9(7) . . . . ?
C15 C14 C13 C12 1.3(15) . . . . ?
C6 N3 C5 C4 -75.2(8) . . . . ?
C6 N3 C17 C18 89.6(8) . . . . ?
C16 N5 C12 C11 174.7(7) . . . . ?
C16 N5 C12 C13 -2.4(11) . . . . ?
C17 N3 C5 C4 170.1(7) . . . . ?
C17 N3 C6 C7 -82.2(8) . . . . ?
C18 N6 C22 C21 0.4(10) . . . . ?

loop_
_twin_individual_id
_twin_individual_mass_fraction_refined
1 0.504(2)
2 0.496(2)
